data_4030550
loop_
_publ_author_name
'Qian, Renzhe'
'Roller, Alexander'
'Hammerschmidt, Friedrich'

_publ_section_title
;
 Phosphonate-Phosphinate Rearrangement.
;
_journal_issue 2
_journal_name_full 'The Journal of organic chemistry'
_journal_page_first 1082
_journal_paper_doi 10.1021/jo502567j
_journal_volume 80
_journal_year 2015
_chemical_absolute_configuration ad
_chemical_formula_moiety 'C15 H24 N O5 P'
_chemical_formula_sum 'C15 H24 N O5 P'
_chemical_formula_weight 329.32
_chemical_melting_point 89.0(10)
_chemical_name_systematic
;
(S,Rp)-(-)-Methyl
N-t-butoxycarbonyl-N-(1-phenylethyl)-hydroxymethylphosphonamidate
;
_space_group_IT_number 19
_symmetry_cell_setting orthorhombic
_symmetry_space_group_name_Hall 'P 2ac 2ab'
_symmetry_space_group_name_H-M 'P 21 21 21'
_atom_sites_solution_hydrogens geom
_atom_sites_solution_primary direct
_atom_sites_solution_secondary difmap
_audit_creation_method SHELXL-97
_cell_angle_alpha 90.00
_cell_angle_beta 90.00
_cell_angle_gamma 90.00
_cell_formula_units_Z 4
_cell_length_a 8.1416(4)
_cell_length_b 12.3151(6)
_cell_length_c 16.6694(8)
_cell_measurement_reflns_used 9974
_cell_measurement_temperature 100(2)
_cell_measurement_theta_max 28.59
_cell_measurement_theta_min 2.44
_cell_volume 1671.35(14)
_computing_cell_refinement 'Bruker SAINT'
_computing_data_collection 'Bruker APEX2'
_computing_data_reduction 'Bruker SAINT'
_computing_molecular_graphics 'Bruker SHELXTL'
_computing_publication_material 'Bruker SHELXTL'
_computing_structure_refinement 'SHELXL-97 (Sheldrick, 2008)'
_computing_structure_solution 'SHELXS-97 (Sheldrick, 2008)'
_diffrn_ambient_temperature 100(2)
_diffrn_measured_fraction_theta_full 0.998
_diffrn_measured_fraction_theta_max 0.998
_diffrn_measurement_device_type 'Bruker APEX-II CCD'
_diffrn_measurement_method '\f and \w scans'
_diffrn_radiation_monochromator graphite
_diffrn_radiation_source 'fine-focus sealed tube'
_diffrn_radiation_type MoK\a
_diffrn_radiation_wavelength 0.71073
_diffrn_reflns_av_R_equivalents 0.0674
_diffrn_reflns_av_sigmaI/netI 0.0342
_diffrn_reflns_limit_h_max 11
_diffrn_reflns_limit_h_min -11
_diffrn_reflns_limit_k_max 17
_diffrn_reflns_limit_k_min -17
_diffrn_reflns_limit_l_max 23
_diffrn_reflns_limit_l_min -23
_diffrn_reflns_number 83116
_diffrn_reflns_theta_full 30.48
_diffrn_reflns_theta_max 30.48
_diffrn_reflns_theta_min 2.06
_exptl_absorpt_coefficient_mu 0.187
_exptl_absorpt_correction_T_max 0.9744
_exptl_absorpt_correction_T_min 0.9636
_exptl_absorpt_correction_type multi-scan
_exptl_absorpt_process_details SADABS
_exptl_crystal_colour colorless
_exptl_crystal_density_diffrn 1.309
_exptl_crystal_density_method 'not measured'
_exptl_crystal_description block
_exptl_crystal_F_000 704
_exptl_crystal_size_max 0.20
_exptl_crystal_size_mid 0.20
_exptl_crystal_size_min 0.14
_refine_diff_density_max 0.341
_refine_diff_density_min -0.253
_refine_diff_density_rms 0.050
_refine_ls_abs_structure_details 'Flack H D (1983), Acta Cryst. A39, 876-881'
_refine_ls_abs_structure_Flack 0.03(7)
_refine_ls_extinction_method none
_refine_ls_goodness_of_fit_ref 1.016
_refine_ls_hydrogen_treatment constr
_refine_ls_matrix_type full
_refine_ls_number_parameters 200
_refine_ls_number_reflns 5072
_refine_ls_number_restraints 0
_refine_ls_restrained_S_all 1.016
_refine_ls_R_factor_all 0.0436
_refine_ls_R_factor_gt 0.0357
_refine_ls_shift/su_max 0.001
_refine_ls_shift/su_mean 0.000
_refine_ls_structure_factor_coef Fsqd
_refine_ls_weighting_details 'calc w=1/[\s^2^(Fo^2^)+(0.0467P)^2^+0.4121P] where P=(Fo^2^+2Fc^2^)/3'
_refine_ls_weighting_scheme calc
_refine_ls_wR_factor_gt 0.0849
_refine_ls_wR_factor_ref 0.0888
_reflns_number_gt 4506
_reflns_number_total 5072
_reflns_threshold_expression >2sigma(I)
_cod_data_source_file jo502567j_si_002.cif
_cod_data_source_block frha848
_cod_depositor_comments
;
The following automatic conversions were performed:

'_chemical_melting_point' value '88-90' was changed to '89.0(10)' -
the average value was taken and precision was estimated.

Automatic conversion script
Id: cif_fix_values 3008 2015-01-20 13:52:24Z robertas 
;
_cod_original_sg_symbol_H-M P212121
_cod_database_code 4030550

loop_
_symmetry_equiv_pos_as_xyz
'x, y, z'
'-x+1/2, -y, z+1/2'
'-x, y+1/2, -z+1/2'
'x+1/2, -y+1/2, -z'

loop_
_atom_site_label
_atom_site_type_symbol
_atom_site_fract_x
_atom_site_fract_y
_atom_site_fract_z
_atom_site_U_iso_or_equiv
_atom_site_adp_type
_atom_site_occupancy
_atom_site_symmetry_multiplicity
_atom_site_calc_flag
_atom_site_refinement_flags
P1 P 0.74074(4) 0.60399(3) 0.01957(2) 0.01236(8) Uani 1 1 d .
O1 O 1.05026(12) 0.60552(9) -0.02672(7) 0.0215(2) Uani 1 1 d .
H1 H 1.0869 0.6680 -0.0362 0.032 Uiso 1 1 calc R
O2 O 0.72892(13) 0.71173(8) 0.05824(6) 0.0176(2) Uani 1 1 d .
O3 O 0.58140(12) 0.56599(9) -0.02555(6) 0.0161(2) Uani 1 1 d .
O4 O 0.76387(14) 0.36724(8) 0.00417(6) 0.0186(2) Uani 1 1 d .
O5 O 0.74068(13) 0.34328(7) 0.13904(6) 0.01507(19) Uani 1 1 d .
N1 N 0.78091(14) 0.51131(9) 0.09085(7) 0.0128(2) Uani 1 1 d .
C1 C 0.89065(17) 0.59530(13) -0.05974(9) 0.0166(3) Uani 1 1 d .
H1A H 0.8803 0.5247 -0.0876 0.020 Uiso 1 1 calc R
H1B H 0.8715 0.6539 -0.0993 0.020 Uiso 1 1 calc R
C2 C 0.42611(17) 0.56756(14) 0.01675(10) 0.0229(3) Uani 1 1 d .
H2A H 0.3389 0.5415 -0.0189 0.034 Uiso 1 1 calc R
H2B H 0.4014 0.6419 0.0338 0.034 Uiso 1 1 calc R
H2C H 0.4330 0.5203 0.0639 0.034 Uiso 1 1 calc R
C3 C 0.83747(18) 0.54747(12) 0.17198(9) 0.0147(3) Uani 1 1 d .
H3 H 0.8791 0.6233 0.1653 0.018 Uiso 1 1 calc R
C4 C 0.69503(19) 0.55400(14) 0.23084(10) 0.0208(3) Uani 1 1 d .
H4A H 0.6076 0.5992 0.2080 0.031 Uiso 1 1 calc R
H4B H 0.7332 0.5862 0.2813 0.031 Uiso 1 1 calc R
H4C H 0.6526 0.4809 0.2411 0.031 Uiso 1 1 calc R
C5 C 0.98361(17) 0.47956(11) 0.19944(9) 0.0143(3) Uani 1 1 d .
C6 C 1.11514(18) 0.46165(12) 0.14742(10) 0.0174(3) Uani 1 1 d .
H6 H 1.1123 0.4911 0.0947 0.021 Uiso 1 1 calc R
C7 C 1.2500(2) 0.40136(12) 0.17183(9) 0.0227(3) Uani 1 1 d .
H7 H 1.3381 0.3889 0.1357 0.027 Uiso 1 1 calc R
C8 C 1.2565(2) 0.35910(13) 0.24919(10) 0.0246(3) Uani 1 1 d .
H8 H 1.3489 0.3177 0.2659 0.029 Uiso 1 1 calc R
C9 C 1.1286(2) 0.37755(13) 0.30138(10) 0.0228(3) Uani 1 1 d .
H9 H 1.1334 0.3496 0.3545 0.027 Uiso 1 1 calc R
C10 C 0.99255(19) 0.43684(12) 0.27682(9) 0.0177(3) Uani 1 1 d .
H10 H 0.9044 0.4485 0.3132 0.021 Uiso 1 1 calc R
C11 C 0.76320(17) 0.40088(11) 0.07201(8) 0.0140(2) Uani 1 1 d .
C12 C 0.7553(2) 0.22292(10) 0.13840(9) 0.0170(3) Uani 1 1 d .
C13 C 0.9255(2) 0.19167(14) 0.10917(11) 0.0231(3) Uani 1 1 d .
H13A H 1.0085 0.2260 0.1433 0.035 Uiso 1 1 calc R
H13B H 0.9399 0.2162 0.0537 0.035 Uiso 1 1 calc R
H13C H 0.9380 0.1126 0.1116 0.035 Uiso 1 1 calc R
C14 C 0.7344(2) 0.19580(12) 0.22681(10) 0.0237(3) Uani 1 1 d .
H14A H 0.8234 0.2293 0.2577 0.036 Uiso 1 1 calc R
H14B H 0.7377 0.1168 0.2340 0.036 Uiso 1 1 calc R
H14C H 0.6285 0.2237 0.2457 0.036 Uiso 1 1 calc R
C15 C 0.6197(2) 0.17275(14) 0.08864(12) 0.0261(4) Uani 1 1 d .
H15A H 0.6360 0.1914 0.0320 0.039 Uiso 1 1 calc R
H15B H 0.5133 0.2007 0.1067 0.039 Uiso 1 1 calc R
H15C H 0.6221 0.0936 0.0949 0.039 Uiso 1 1 calc R

loop_
_atom_site_aniso_label
_atom_site_aniso_U_11
_atom_site_aniso_U_22
_atom_site_aniso_U_33
_atom_site_aniso_U_23
_atom_site_aniso_U_13
_atom_site_aniso_U_12
P1 0.01108(15) 0.01071(15) 0.01528(16) 0.00114(12) -0.00170(14) 0.00027(14)
O1 0.0125(4) 0.0186(5) 0.0335(6) 0.0086(5) -0.0014(4) -0.0033(4)
O2 0.0197(5) 0.0113(4) 0.0218(5) 0.0007(4) -0.0044(5) 0.0024(4)
O3 0.0113(4) 0.0179(5) 0.0191(5) 0.0003(4) -0.0035(4) -0.0006(4)
O4 0.0237(5) 0.0140(4) 0.0181(5) -0.0015(4) -0.0029(4) 0.0001(4)
O5 0.0164(5) 0.0098(4) 0.0189(5) 0.0019(3) -0.0007(5) -0.0009(4)
N1 0.0137(6) 0.0111(5) 0.0135(5) 0.0003(4) -0.0028(4) 0.0001(4)
C1 0.0141(6) 0.0179(7) 0.0179(7) 0.0043(6) 0.0001(5) -0.0004(6)
C2 0.0125(6) 0.0299(8) 0.0262(8) 0.0042(7) 0.0009(6) -0.0023(6)
C3 0.0174(7) 0.0120(7) 0.0148(7) -0.0009(5) -0.0016(5) 0.0008(5)
C4 0.0210(7) 0.0223(8) 0.0192(7) -0.0019(6) 0.0027(6) 0.0055(6)
C5 0.0152(6) 0.0099(6) 0.0177(7) -0.0010(5) -0.0036(5) -0.0016(5)
C6 0.0162(7) 0.0160(7) 0.0201(7) 0.0028(6) -0.0009(6) -0.0002(6)
C7 0.0163(6) 0.0212(7) 0.0306(8) 0.0019(6) 0.0003(7) -0.0005(7)
C8 0.0201(7) 0.0188(7) 0.0348(8) 0.0028(6) -0.0109(7) 0.0028(7)
C9 0.0294(8) 0.0177(7) 0.0212(7) 0.0034(6) -0.0081(6) -0.0010(6)
C10 0.0205(7) 0.0157(6) 0.0169(7) -0.0001(6) -0.0025(6) -0.0009(6)
C11 0.0110(5) 0.0118(6) 0.0191(6) 0.0017(5) -0.0011(5) 0.0020(6)
C12 0.0172(6) 0.0075(5) 0.0261(7) 0.0033(5) -0.0015(7) -0.0009(6)
C13 0.0208(7) 0.0140(7) 0.0345(9) 0.0034(7) 0.0044(7) 0.0026(6)
C14 0.0260(8) 0.0157(7) 0.0293(8) 0.0074(6) 0.0009(7) -0.0010(7)
C15 0.0252(8) 0.0153(8) 0.0379(10) 0.0010(7) -0.0084(7) -0.0044(6)

loop_
_atom_type_symbol
_atom_type_description
_atom_type_scat_dispersion_real
_atom_type_scat_dispersion_imag
_atom_type_scat_source
C C 0.0033 0.0016 'International Tables Vol C Tables 4.2.6.8 and 6.1.1.4'
H H 0.0000 0.0000 'International Tables Vol C Tables 4.2.6.8 and 6.1.1.4'
P P 0.1023 0.0942 'International Tables Vol C Tables 4.2.6.8 and 6.1.1.4'
O O 0.0106 0.0060 'International Tables Vol C Tables 4.2.6.8 and 6.1.1.4'
N N 0.0061 0.0033 'International Tables Vol C Tables 4.2.6.8 and 6.1.1.4'

loop_
_geom_angle_atom_site_label_1
_geom_angle_atom_site_label_2
_geom_angle_atom_site_label_3
_geom_angle
O2 P1 O3 114.99(6)
O2 P1 N1 108.31(6)
O3 P1 N1 107.28(6)
O2 P1 C1 114.66(7)
O3 P1 C1 100.97(7)
N1 P1 C1 110.28(7)
C1 O1 H1 109.5
C2 O3 P1 118.95(10)
C11 O5 C12 120.81(11)
C11 N1 C3 121.48(11)
C11 N1 P1 118.71(9)
C3 N1 P1 119.80(9)
O1 C1 P1 109.32(10)
O1 C1 H1A 109.8
P1 C1 H1A 109.8
O1 C1 H1B 109.8
P1 C1 H1B 109.8
H1A C1 H1B 108.3
O3 C2 H2A 109.5
O3 C2 H2B 109.5
H2A C2 H2B 109.5
O3 C2 H2C 109.5
H2A C2 H2C 109.5
H2B C2 H2C 109.5
N1 C3 C4 111.35(12)
N1 C3 C5 110.38(12)
C4 C3 C5 115.48(12)
N1 C3 H3 106.3
C4 C3 H3 106.3
C5 C3 H3 106.3
C3 C4 H4A 109.5
C3 C4 H4B 109.5
H4A C4 H4B 109.5
C3 C4 H4C 109.5
H4A C4 H4C 109.5
H4B C4 H4C 109.5
C6 C5 C10 118.36(13)
C6 C5 C3 119.93(13)
C10 C5 C3 121.68(13)
C7 C6 C5 120.65(14)
C7 C6 H6 119.7
C5 C6 H6 119.7
C6 C7 C8 120.19(15)
C6 C7 H7 119.9
C8 C7 H7 119.9
C9 C8 C7 119.68(15)
C9 C8 H8 120.2
C7 C8 H8 120.2
C8 C9 C10 120.28(15)
C8 C9 H9 119.9
C10 C9 H9 119.9
C9 C10 C5 120.84(15)
C9 C10 H10 119.6
C5 C10 H10 119.6
O4 C11 O5 127.10(13)
O4 C11 N1 122.88(12)
O5 C11 N1 109.97(11)
O5 C12 C15 110.63(12)
O5 C12 C13 109.16(12)
C15 C12 C13 112.74(14)
O5 C12 C14 101.71(11)
C15 C12 C14 111.09(14)
C13 C12 C14 110.96(13)
C12 C13 H13A 109.5
C12 C13 H13B 109.5
H13A C13 H13B 109.5
C12 C13 H13C 109.5
H13A C13 H13C 109.5
H13B C13 H13C 109.5
C12 C14 H14A 109.5
C12 C14 H14B 109.5
H14A C14 H14B 109.5
C12 C14 H14C 109.5
H14A C14 H14C 109.5
H14B C14 H14C 109.5
C12 C15 H15A 109.5
C12 C15 H15B 109.5
H15A C15 H15B 109.5
C12 C15 H15C 109.5
H15A C15 H15C 109.5
H15B C15 H15C 109.5

loop_
_geom_bond_atom_site_label_1
_geom_bond_atom_site_label_2
_geom_bond_distance
P1 O2 1.4783(11)
P1 O3 1.5708(10)
P1 N1 1.6796(12)
P1 C1 1.8025(15)
O1 C1 1.4169(17)
O1 H1 0.8400
O3 C2 1.4478(17)
O4 C11 1.2043(17)
O5 C11 1.3360(16)
O5 C12 1.4871(16)
N1 C11 1.4032(18)
N1 C3 1.4965(18)
C1 H1A 0.9900
C1 H1B 0.9900
C2 H2A 0.9800
C2 H2B 0.9800
C2 H2C 0.9800
C3 C4 1.521(2)
C3 C5 1.525(2)
C3 H3 1.0000
C4 H4A 0.9800
C4 H4B 0.9800
C4 H4C 0.9800
C5 C6 1.396(2)
C5 C10 1.395(2)
C6 C7 1.386(2)
C6 H6 0.9500
C7 C8 1.392(2)
C7 H7 0.9500
C8 C9 1.376(2)
C8 H8 0.9500
C9 C10 1.389(2)
C9 H9 0.9500
C10 H10 0.9500
C12 C15 1.513(2)
C12 C13 1.518(2)
C12 C14 1.521(2)
C13 H13A 0.9800
C13 H13B 0.9800
C13 H13C 0.9800
C14 H14A 0.9800
C14 H14B 0.9800
C14 H14C 0.9800
C15 H15A 0.9800
C15 H15B 0.9800
C15 H15C 0.9800

loop_
_geom_torsion_atom_site_label_1
_geom_torsion_atom_site_label_2
_geom_torsion_atom_site_label_3
_geom_torsion_atom_site_label_4
_geom_torsion
O2 P1 O3 C2 -52.25(12)
N1 P1 O3 C2 68.28(12)
C1 P1 O3 C2 -176.24(11)
O2 P1 N1 C11 166.57(10)
O3 P1 N1 C11 41.90(12)
C1 P1 N1 C11 -67.22(12)
O2 P1 N1 C3 -14.59(12)
O3 P1 N1 C3 -139.26(10)
C1 P1 N1 C3 111.62(11)
O2 P1 C1 O1 67.55(12)
O3 P1 C1 O1 -168.22(10)
N1 P1 C1 O1 -55.00(12)
C11 N1 C3 C4 -84.73(16)
P1 N1 C3 C4 96.46(13)
C11 N1 C3 C5 44.91(17)
P1 N1 C3 C5 -133.90(11)
N1 C3 C5 C6 47.75(17)
C4 C3 C5 C6 175.14(13)
N1 C3 C5 C10 -134.25(14)
C4 C3 C5 C10 -6.9(2)
C10 C5 C6 C7 1.0(2)
C3 C5 C6 C7 179.10(14)
C5 C6 C7 C8 -0.9(2)
C6 C7 C8 C9 -0.1(2)
C7 C8 C9 C10 0.8(2)
C8 C9 C10 C5 -0.7(2)
C6 C5 C10 C9 -0.3(2)
C3 C5 C10 C9 -178.31(14)
C12 O5 C11 O4 15.9(2)
C12 O5 C11 N1 -166.36(12)
C3 N1 C11 O4 -158.43(13)
P1 N1 C11 O4 20.39(19)
C3 N1 C11 O5 23.70(17)
P1 N1 C11 O5 -157.48(9)
C11 O5 C12 C15 -66.38(18)
C11 O5 C12 C13 58.23(17)
C11 O5 C12 C14 175.54(13)
